data_7251442
loop_
_publ_author_name
'Cao, Winnie'
'Glascott, Bianca K.'
'Izgorodina, Ekaterina I.'
'Turner, David R.'

_publ_section_title
;
 Conformational preferences of diimide-based dicarboxylate species and
 their coordination polymers
;
_journal_issue 3
_journal_name_full CrystEngComm
_journal_page_first 736
_journal_page_last 747
_journal_paper_doi 10.1039/D5CE00993F
_journal_volume 28
_journal_year 2026
_chemical_formula_moiety 'C18.449 H16.38 N3.483 O9.483 Zn, 1.5[H2O]'
_chemical_formula_sum 'C18.45 H19.38 N3.48 O10.98 Zn'
_chemical_formula_weight 531.00
_space_group_crystal_system monoclinic
_space_group_IT_number 15
_space_group_name_Hall '-C 2yc'
_space_group_name_H-M_alt 'C 1 2/c 1'
_atom_sites_solution_hydrogens geom
_atom_sites_solution_primary iterative
_audit_creation_date 2025-07-09
_audit_creation_method
;
Olex2 1.5
(compiled 2025.05.31 svn.r86d253d1 for OlexSys, GUI svn.r7254)
;
_audit_update_record
;
2025-09-08 deposited with the CCDC.	2025-12-15 downloaded from the CCDC.
;
_cell_angle_alpha 90
_cell_angle_beta 99.52(3)
_cell_angle_gamma 90
_cell_formula_units_Z 8
_cell_length_a 32.040(6)
_cell_length_b 4.7400(9)
_cell_length_c 29.170(6)
_cell_measurement_reflns_used 36573
_cell_measurement_temperature 100(2)
_cell_measurement_theta_max 32.112
_cell_measurement_theta_min 1.289
_cell_volume 4369.0(15)
_computing_cell_refinement 'XDS (Kabsch, 1999)'
_computing_data_collection 'BluICE (McPhillips, 2002)'
_computing_data_reduction 'XDS (Kabsch, 1999)'
_computing_molecular_graphics 'Olex2 1.5 (Dolomanov et al., 2009)'
_computing_publication_material 'Olex2 1.5 (Dolomanov et al., 2009)'
_computing_structure_refinement 'SHELXL 2019/3 (Sheldrick, 2015)'
_computing_structure_solution 'SHELXT 2014/5 (Sheldrick, 2014)'
_diffrn_ambient_temperature 100(2)
_diffrn_measured_fraction_theta_full 0.993
_diffrn_measured_fraction_theta_max 0.831
_diffrn_measurement_device_type 'Eiger 16M'
_diffrn_measurement_method 'phi scan'
_diffrn_radiation_monochromator 'Silicon Double Crystal'
_diffrn_radiation_type Synchrotron
_diffrn_radiation_wavelength 0.71076
_diffrn_reflns_av_R_equivalents 0.0625
_diffrn_reflns_av_unetI/netI 0.0512
_diffrn_reflns_Laue_measured_fraction_full 0.993
_diffrn_reflns_Laue_measured_fraction_max 0.831
_diffrn_reflns_limit_h_max 46
_diffrn_reflns_limit_h_min -46
_diffrn_reflns_limit_k_max 6
_diffrn_reflns_limit_k_min -6
_diffrn_reflns_limit_l_max 43
_diffrn_reflns_limit_l_min -43
_diffrn_reflns_number 36573
_diffrn_reflns_point_group_measured_fraction_full 0.993
_diffrn_reflns_point_group_measured_fraction_max 0.831
_diffrn_reflns_theta_full 25.243
_diffrn_reflns_theta_max 32.112
_diffrn_reflns_theta_min 1.289
_diffrn_source 'MX2 Australian Synchrotron'
_exptl_absorpt_coefficient_mu 1.192
_exptl_absorpt_correction_T_max 'Value not given by XDS'
_exptl_absorpt_correction_T_min 'Value not given by XDS'
_exptl_absorpt_correction_type multi-scan
_exptl_absorpt_process_details 'XDS (Kabsch, 1999)'
_exptl_crystal_colour colourless
_exptl_crystal_density_diffrn 1.615
_exptl_crystal_description needle
_exptl_crystal_F_000 2179
_exptl_crystal_size_max 0.1
_exptl_crystal_size_mid 0.1
_exptl_crystal_size_min 0.05
_refine_diff_density_max 1.146
_refine_diff_density_min -1.051
_refine_diff_density_rms 0.079
_refine_ls_extinction_method none
_refine_ls_goodness_of_fit_ref 1.162
_refine_ls_hydrogen_treatment constr
_refine_ls_matrix_type full
_refine_ls_number_parameters 377
_refine_ls_number_reflns 6345
_refine_ls_number_restraints 0
_refine_ls_restrained_S_all 1.162
_refine_ls_R_factor_all 0.0602
_refine_ls_R_factor_gt 0.0565
_refine_ls_shift/su_max 0.001
_refine_ls_shift/su_mean 0.000
_refine_ls_structure_factor_coef Fsqd
_refine_ls_weighting_details 'w=1/[\s^2^(Fo^2^)+(0.0887P)^2^+3.9555P] where P=(Fo^2^+2Fc^2^)/3'
_refine_ls_weighting_scheme calc
_refine_ls_wR_factor_gt 0.1702
_refine_ls_wR_factor_ref 0.1745
_reflns_Friedel_coverage 0.000
_reflns_number_gt 5618
_reflns_number_total 6345
_reflns_threshold_expression 'I > 2\s(I)'
_cod_data_source_file d5ce00993f2.cif
_cod_data_source_block 2Zn
_cod_database_code 7251442
_shelx_shelxl_version_number 2019/3
_shelx_space_group_comment
;
The symmetry employed for this shelxl refinement is uniquely defined
by the following loop, which should always be used as a source of
symmetry information in preference to the above space-group names.
They are only intended as comments.
;
_shelx_estimated_absorpt_t_max 0.943
_shelx_estimated_absorpt_t_min 0.890
_olex2_refinement_description
;
1. Fixed Uiso
 At 1.2 times of:
  All C(H) groups, All C(H,H) groups
 At 1.5 times of:
  All C(H,H,H) groups
2. Others
 Sof(Zn1)=Sof(O9)=Sof(O10B)=Sof(N3)=Sof(N4B)=Sof(C15)=Sof(H15)=Sof(C16)=
 Sof(H16A)=Sof(H16B)=Sof(H16C)=Sof(C17)=Sof(H17A)=Sof(H17B)=Sof(H17C)=Sof(C18B)=
 Sof(H18B)=Sof(C19B)=Sof(H19D)=Sof(H19E)=Sof(H19F)=Sof(C20B)=Sof(H20D)=
 Sof(H20E)=Sof(H20F)=1-FVAR(1)
 Sof(Zn2)=Sof(O10A)=Sof(N4A)=Sof(C18A)=Sof(H18A)=Sof(C19A)=Sof(H19A)=Sof(H19B)=
 Sof(H19C)=Sof(C20A)=Sof(H20A)=Sof(H20B)=Sof(H20C)=FVAR(1)
3.a Secondary CH2 refined with riding coordinates:
 C2(H2A,H2B), C13(H13A,H13B)
3.b Aromatic/amide H refined with riding coordinates:
 C7(H7), C8(H8), C15(H15), C18A(H18A), C18B(H18B)
3.c Idealised Me refined as rotating group:
 C16(H16A,H16B,H16C), C17(H17A,H17B,H17C), C19A(H19A,H19B,H19C), C19B(H19D,
 H19E,H19F), C20A(H20A,H20B,H20C), C20B(H20D,H20E,H20F)
;
_smtbx_masks_void_probe_radius 1.2
_smtbx_masks_void_truncation_radius 1.2
_olex2_submission_special_instructions 'No special instructions were received'

loop_
_space_group_symop_operation_xyz
'x, y, z'
'-x, y, -z+1/2'
'x+1/2, y+1/2, z'
'-x+1/2, y+1/2, -z+1/2'
'-x, -y, -z'
'x, -y, z-1/2'
'-x+1/2, -y+1/2, -z'
'x+1/2, -y+1/2, z-1/2'

loop_
_atom_site_label
_atom_site_type_symbol
_atom_site_fract_x
_atom_site_fract_y
_atom_site_fract_z
_atom_site_U_iso_or_equiv
_atom_site_adp_type
_atom_site_occupancy
_atom_site_site_symmetry_order
_atom_site_calc_flag
_atom_site_refinement_flags_posn
_atom_site_refinement_flags_adp
_atom_site_refinement_flags_occupancy
_atom_site_disorder_assembly
_atom_site_disorder_group
Zn1 Zn 0.38439(5) 0.39232(16) 0.26761(2) 0.0272(2) Uani 0.483(3) 1 d . . P A 2
Zn2 Zn 0.36699(5) 0.35528(17) 0.26721(2) 0.0291(2) Uani 0.517(3) 1 d . . P A 1
O1 O 0.41359(5) 0.2404(4) 0.32104(5) 0.0423(4) Uani 1 1 d . . . . .
O2 O 0.38747(8) 0.5777(4) 0.36189(7) 0.0603(6) Uani 1 1 d . . . . .
O3 O 0.35777(6) 0.1621(4) 0.44888(6) 0.0442(4) Uani 1 1 d . . . . .
O4 O 0.48232(5) 0.6486(3) 0.45499(6) 0.0368(3) Uani 1 1 d . . . . .
O5 O 0.31790(5) 0.8488(4) 0.61172(6) 0.0426(4) Uani 1 1 d . . . . .
O6 O 0.44580(5) 1.3025(3) 0.62169(6) 0.0388(3) Uani 1 1 d . . . . .
O7 O 0.37916(6) 0.8535(3) 0.71040(6) 0.0421(4) Uani 1 1 d . . . . .
O8 O 0.36064(6) 1.2472(3) 0.74422(6) 0.0439(4) Uani 1 1 d . . . . .
O9 O 0.44003(10) 0.6078(7) 0.25354(12) 0.0370(7) Uani 0.483(3) 1 d . . P A -2
O10A O 0.3135(2) 0.2386(13) 0.2856(2) 0.0343(10) Uani 0.517(3) 1 d . . P A 1
O10B O 0.3250(2) 0.2938(16) 0.2825(3) 0.0414(15) Uani 0.483(3) 1 d . . P A 2
N1 N 0.42378(6) 0.3525(4) 0.44474(6) 0.0338(3) Uani 1 1 d . . . . .
N2 N 0.38004(6) 1.1082(4) 0.62685(6) 0.0335(3) Uani 1 1 d . . . . .
N3 N 0.48655(14) 0.9728(8) 0.27063(14) 0.0355(8) Uani 0.483(3) 1 d . . P A -2
N4A N 0.2834(2) -0.0489(14) 0.3346(2) 0.0397(12) Uani 0.517(3) 1 d . . P A 1
N4B N 0.2828(3) 0.0306(15) 0.3208(3) 0.0483(16) Uani 0.483(3) 1 d . . P A 2
C1 C 0.40869(7) 0.3651(4) 0.35893(7) 0.0350(4) Uani 1 1 d . . . . .
C2 C 0.43109(7) 0.2142(5) 0.40248(8) 0.0404(4) Uani 1 1 d . . . . .
H2A H 0.420824 0.017139 0.402388 0.048 Uiso 1 1 calc R U . . .
H2B H 0.461878 0.208829 0.401862 0.048 Uiso 1 1 calc R U . . .
C3 C 0.38638(7) 0.3247(4) 0.46300(7) 0.0342(4) Uani 1 1 d . . . . .
C4 C 0.44992(6) 0.5671(4) 0.46673(6) 0.0313(4) Uani 1 1 d . . . . .
C5 C 0.38975(6) 0.5291(4) 0.50247(7) 0.0311(4) Uani 1 1 d . . . . .
C6 C 0.42851(6) 0.6716(4) 0.50538(6) 0.0292(3) Uani 1 1 d . . . . .
C7 C 0.36145(6) 0.5850(4) 0.53270(7) 0.0328(4) Uani 1 1 d . . . . .
H7 H 0.335098 0.490082 0.530792 0.039 Uiso 1 1 calc R U . . .
C8 C 0.44202(6) 0.8774(4) 0.53871(7) 0.0292(3) Uani 1 1 d . . . . .
H8 H 0.468321 0.972749 0.540569 0.035 Uiso 1 1 calc R U . . .
C9 C 0.37473(6) 0.7909(4) 0.56600(7) 0.0310(4) Uani 1 1 d . . . . .
C10 C 0.41376(6) 0.9308(4) 0.56890(6) 0.0287(3) Uani 1 1 d . . . . .
C11 C 0.35242(7) 0.9061(4) 0.60317(7) 0.0341(4) Uani 1 1 d . . . . .
C12 C 0.41745(7) 1.1369(4) 0.60801(7) 0.0317(4) Uani 1 1 d . . . . .
C13 C 0.37065(7) 1.2770(4) 0.66504(7) 0.0360(4) Uani 1 1 d . . . . .
H13A H 0.342630 1.366642 0.655658 0.043 Uiso 1 1 calc R U . . .
H13B H 0.391927 1.429706 0.671177 0.043 Uiso 1 1 calc R U . . .
C14 C 0.37025(7) 1.1131(4) 0.71008(7) 0.0359(4) Uani 1 1 d . . . . .
C15 C 0.46115(13) 0.7732(9) 0.28193(15) 0.0327(8) Uani 0.483(3) 1 d . . P A -2
H15 H 0.458763 0.753877 0.313815 0.039 Uiso 0.483(3) 1 calc R U P A -2
C16 C 0.4900(2) 1.0294(13) 0.22185(19) 0.0471(12) Uani 0.483(3) 1 d . . P A -2
H16A H 0.479251 0.866809 0.202693 0.071 Uiso 0.483(3) 1 calc R U P A -2
H16B H 0.519678 1.062150 0.219229 0.071 Uiso 0.483(3) 1 calc R U P A -2
H16C H 0.473243 1.196914 0.211098 0.071 Uiso 0.483(3) 1 calc R U P A -2
C17 C 0.50690(15) 1.1772(11) 0.30498(19) 0.0425(10) Uani 0.483(3) 1 d . . P A -2
H17A H 0.493633 1.362541 0.298648 0.064 Uiso 0.483(3) 1 calc R U P A -2
H17B H 0.537076 1.190372 0.303010 0.064 Uiso 0.483(3) 1 calc R U P A -2
H17C H 0.503587 1.115338 0.336234 0.064 Uiso 0.483(3) 1 calc R U P A -2
C18A C 0.3149(6) 0.052(4) 0.3163(6) 0.034(2) Uani 0.517(3) 1 d . . P A 1
H18A H 0.342020 -0.024074 0.327694 0.041 Uiso 0.517(3) 1 calc R U P A 1
C18B C 0.3208(7) 0.098(4) 0.3103(7) 0.038(3) Uani 0.483(3) 1 d . . P A 2
H18B H 0.344997 -0.005227 0.324126 0.046 Uiso 0.483(3) 1 calc R U P A 2
C19A C 0.24032(18) 0.0569(16) 0.3191(3) 0.0585(15) Uani 0.517(3) 1 d . . P A 1
H19A H 0.240404 0.188323 0.293141 0.088 Uiso 0.517(3) 1 calc R U P A 1
H19B H 0.230356 0.154801 0.344810 0.088 Uiso 0.517(3) 1 calc R U P A 1
H19C H 0.221445 -0.101714 0.308851 0.088 Uiso 0.517(3) 1 calc R U P A 1
C19B C 0.2431(2) 0.176(2) 0.2985(3) 0.0667(19) Uani 0.483(3) 1 d . . P A 2
H19D H 0.250457 0.340378 0.280975 0.100 Uiso 0.483(3) 1 calc R U P A 2
H19E H 0.227173 0.238787 0.322583 0.100 Uiso 0.483(3) 1 calc R U P A 2
H19F H 0.225787 0.045568 0.277367 0.100 Uiso 0.483(3) 1 calc R U P A 2
C20A C 0.2909(3) -0.2536(15) 0.3725(3) 0.0517(16) Uani 0.517(3) 1 d . . P A 1
H20A H 0.321350 -0.288127 0.380918 0.078 Uiso 0.517(3) 1 calc R U P A 1
H20B H 0.276456 -0.430774 0.362397 0.078 Uiso 0.517(3) 1 calc R U P A 1
H20C H 0.279882 -0.179437 0.399462 0.078 Uiso 0.517(3) 1 calc R U P A 1
C20B C 0.2798(4) -0.185(2) 0.3560(6) 0.088(4) Uani 0.483(3) 1 d . . P A 2
H20D H 0.306954 -0.283518 0.363671 0.132 Uiso 0.483(3) 1 calc R U P A 2
H20E H 0.257649 -0.321240 0.343769 0.132 Uiso 0.483(3) 1 calc R U P A 2
H20F H 0.272693 -0.096047 0.383989 0.132 Uiso 0.483(3) 1 calc R U P A 2

loop_
_atom_site_aniso_label
_atom_site_aniso_U_11
_atom_site_aniso_U_22
_atom_site_aniso_U_33
_atom_site_aniso_U_23
_atom_site_aniso_U_13
_atom_site_aniso_U_12
Zn1 0.0376(5) 0.0201(3) 0.0246(2) 0.00064(15) 0.0070(2) -0.0021(3)
Zn2 0.0407(5) 0.0224(3) 0.0248(2) 0.00172(15) 0.0069(2) -0.0010(3)
O1 0.0510(8) 0.0457(9) 0.0323(7) -0.0087(6) 0.0135(6) -0.0112(7)
O2 0.1107(16) 0.0317(8) 0.0337(9) 0.0012(7) -0.0027(9) 0.0200(10)
O3 0.0532(9) 0.0367(8) 0.0404(9) -0.0061(6) 0.0005(7) -0.0101(7)
O4 0.0424(7) 0.0365(8) 0.0327(7) 0.0018(5) 0.0098(6) 0.0013(6)
O5 0.0413(7) 0.0457(9) 0.0436(9) 0.0042(7) 0.0152(6) -0.0002(7)
O6 0.0517(8) 0.0311(7) 0.0342(7) -0.0032(6) 0.0087(6) -0.0083(6)
O7 0.0775(11) 0.0212(6) 0.0301(7) 0.0024(5) 0.0164(7) 0.0077(7)
O8 0.0750(11) 0.0217(7) 0.0416(8) -0.0018(6) 0.0286(7) 0.0014(7)
O9 0.0422(15) 0.0297(15) 0.0403(17) -0.0016(11) 0.0103(12) -0.0067(12)
O10A 0.042(3) 0.029(3) 0.0307(19) 0.0022(18) 0.003(2) 0.0042(19)
O10B 0.051(4) 0.030(3) 0.044(2) 0.006(2) 0.010(2) -0.001(2)
N1 0.0438(8) 0.0293(8) 0.0273(8) -0.0021(6) 0.0032(6) 0.0023(6)
N2 0.0454(8) 0.0269(7) 0.0299(8) 0.0017(6) 0.0114(6) 0.0016(7)
N3 0.0359(18) 0.0317(18) 0.039(2) -0.0005(14) 0.0076(15) -0.0086(15)
N4A 0.043(2) 0.035(3) 0.045(3) -0.005(2) 0.017(2) -0.012(2)
N4B 0.055(4) 0.034(3) 0.062(5) -0.008(3) 0.029(3) -0.018(3)
C1 0.0496(10) 0.0276(9) 0.0283(9) -0.0009(6) 0.0084(7) -0.0090(8)
C2 0.0496(11) 0.0372(10) 0.0321(10) -0.0085(8) 0.0004(8) 0.0102(9)
C3 0.0450(10) 0.0271(8) 0.0289(9) 0.0013(7) 0.0013(7) -0.0003(7)
C4 0.0402(9) 0.0264(8) 0.0265(8) 0.0022(6) 0.0033(6) 0.0045(7)
C5 0.0380(8) 0.0246(8) 0.0296(8) 0.0013(6) 0.0022(6) -0.0009(7)
C6 0.0366(8) 0.0251(8) 0.0257(8) 0.0019(6) 0.0043(6) 0.0022(7)
C7 0.0379(9) 0.0286(8) 0.0315(9) 0.0032(7) 0.0048(7) -0.0040(7)
C8 0.0353(8) 0.0254(8) 0.0266(8) 0.0019(6) 0.0044(6) -0.0001(6)
C9 0.0368(8) 0.0264(8) 0.0300(9) 0.0036(7) 0.0062(6) 0.0005(7)
C10 0.0379(8) 0.0212(7) 0.0269(8) 0.0013(6) 0.0047(6) -0.0006(7)
C11 0.0417(9) 0.0303(9) 0.0311(9) 0.0056(7) 0.0081(7) 0.0031(8)
C12 0.0450(9) 0.0245(8) 0.0261(8) 0.0027(6) 0.0074(7) 0.0001(7)
C13 0.0525(11) 0.0241(8) 0.0340(9) 0.0043(7) 0.0149(8) 0.0050(8)
C14 0.0563(11) 0.0222(8) 0.0320(10) 0.0005(6) 0.0157(8) 0.0017(8)
C15 0.0385(18) 0.0242(17) 0.037(2) 0.0010(14) 0.0122(15) 0.0023(14)
C16 0.061(3) 0.044(3) 0.038(2) 0.000(2) 0.013(2) -0.016(3)
C17 0.042(2) 0.038(2) 0.048(3) -0.0028(19) 0.0075(18) -0.0095(18)
C18A 0.034(6) 0.033(5) 0.035(4) -0.003(3) 0.009(3) -0.006(3)
C18B 0.033(4) 0.036(7) 0.049(6) -0.012(5) 0.019(3) -0.006(4)
C19A 0.043(2) 0.055(4) 0.079(4) -0.013(3) 0.016(3) -0.007(2)
C19B 0.046(3) 0.079(5) 0.074(5) -0.012(4) 0.009(3) -0.017(3)
C20A 0.067(4) 0.039(3) 0.053(3) -0.005(3) 0.023(3) -0.020(3)
C20B 0.088(8) 0.055(5) 0.138(11) 0.025(6) 0.071(8) 0.001(5)

loop_
_atom_type_symbol
_atom_type_description
_atom_type_scat_dispersion_real
_atom_type_scat_dispersion_imag
_atom_type_scat_source
C C 0.0035 0.0016 'International Tables Vol C Tables 4.2.6.8 and 6.1.1.4'
H H 0.0000 0.0000 'International Tables Vol C Tables 4.2.6.8 and 6.1.1.4'
N N 0.0065 0.0032 'International Tables Vol C Tables 4.2.6.8 and 6.1.1.4'
O O 0.0116 0.0061 'International Tables Vol C Tables 4.2.6.8 and 6.1.1.4'
Zn Zn 0.3120 1.4668 'International Tables Vol C Tables 4.2.6.8 and 6.1.1.4'

loop_
_geom_angle_atom_site_label_1
_geom_angle_atom_site_label_2
_geom_angle_atom_site_label_3
_geom_angle
_geom_angle_site_symmetry_1
_geom_angle_site_symmetry_3
_geom_angle_publ_flag
O1 Zn1 O7 115.98(8) . 6_565 ?
O1 Zn1 O8 139.45(9) . 6_575 ?
O1 Zn1 O9 91.51(13) . . ?
O1 Zn1 O10B 95.2(3) . . ?
O7 Zn1 O9 94.27(11) 6_565 . ?
O7 Zn1 O10B 95.2(2) 6_565 . ?
O8 Zn1 O7 104.03(8) 6_575 6_565 ?
O8 Zn1 O9 78.74(11) 6_575 . ?
O8 Zn1 O10B 87.3(3) 6_575 . ?
O10B Zn1 O9 164.7(2) . . ?
O7 Zn2 O1 106.40(9) 6_565 . ?
O8 Zn2 O1 121.83(10) 6_575 . ?
O8 Zn2 O7 102.06(7) 6_575 6_565 ?
O10A Zn2 O1 105.9(2) . . ?
O10A Zn2 O7 112.5(2) . 6_565 ?
O10A Zn2 O8 108.2(2) . 6_575 ?
C1 O1 Zn1 115.71(16) . . ?
C1 O1 Zn2 111.02(15) . . ?
C14 O7 Zn1 123.77(15) . 6_566 ?
C14 O7 Zn2 114.12(15) . 6_566 ?
C14 O8 Zn1 125.89(15) . 6_576 ?
C14 O8 Zn2 135.63(14) . 6_576 ?
C15 O9 Zn1 123.0(3) . . ?
C18A O10A Zn2 117.7(8) . . ?
C18B O10B Zn1 120.3(11) . . ?
C3 N1 C2 123.48(18) . . ?
C3 N1 C4 112.29(17) . . ?
C4 N1 C2 123.26(19) . . ?
C11 N2 C13 124.25(18) . . ?
C12 N2 C11 112.46(17) . . ?
C12 N2 C13 123.24(18) . . ?
C15 N3 C16 121.2(4) . . ?
C15 N3 C17 121.6(4) . . ?
C17 N3 C16 116.4(4) . . ?
C18A N4A C19A 119.8(10) . . ?
C18A N4A C20A 120.8(11) . . ?
C20A N4A C19A 119.3(6) . . ?
C18B N4B C19B 121.7(12) . . ?
C18B N4B C20B 119.7(13) . . ?
C20B N4B C19B 118.5(9) . . ?
O1 C1 C2 113.08(19) . . ?
O2 C1 O1 125.9(2) . . ?
O2 C1 C2 121.01(19) . . ?
N1 C2 C1 112.04(17) . . ?
N1 C2 H2A 109.2 . . ?
N1 C2 H2B 109.2 . . ?
C1 C2 H2A 109.2 . . ?
C1 C2 H2B 109.2 . . ?
H2A C2 H2B 107.9 . . ?
O3 C3 N1 125.3(2) . . ?
O3 C3 C5 128.7(2) . . ?
N1 C3 C5 106.00(17) . . ?
O4 C4 N1 125.28(19) . . ?
O4 C4 C6 129.01(19) . . ?
N1 C4 C6 105.69(17) . . ?
C6 C5 C3 107.97(17) . . ?
C7 C5 C3 129.81(18) . . ?
C7 C5 C6 122.22(18) . . ?
C5 C6 C4 107.85(17) . . ?
C8 C6 C4 128.90(18) . . ?
C8 C6 C5 123.23(18) . . ?
C5 C7 H7 122.6 . . ?
C5 C7 C9 114.80(18) . . ?
C9 C7 H7 122.6 . . ?
C6 C8 H8 122.9 . . ?
C10 C8 C6 114.24(17) . . ?
C10 C8 H8 122.9 . . ?
C7 C9 C10 122.60(18) . . ?
C7 C9 C11 129.28(18) . . ?
C10 C9 C11 108.11(17) . . ?
C8 C10 C9 122.91(18) . . ?
C8 C10 C12 128.89(17) . . ?
C9 C10 C12 108.19(17) . . ?
O5 C11 N2 125.2(2) . . ?
O5 C11 C9 129.2(2) . . ?
N2 C11 C9 105.52(17) . . ?
O6 C12 N2 124.96(19) . . ?
O6 C12 C10 129.32(19) . . ?
N2 C12 C10 105.71(16) . . ?
N2 C13 H13A 108.6 . . ?
N2 C13 H13B 108.6 . . ?
N2 C13 C14 114.47(16) . . ?
H13A C13 H13B 107.6 . . ?
C14 C13 H13A 108.6 . . ?
C14 C13 H13B 108.6 . . ?
O7 C14 C13 117.88(18) . . ?
O8 C14 O7 124.7(2) . . ?
O8 C14 C13 117.41(17) . . ?
O9 C15 N3 124.6(4) . . ?
O9 C15 H15 117.7 . . ?
N3 C15 H15 117.7 . . ?
N3 C16 H16A 109.5 . . ?
N3 C16 H16B 109.5 . . ?
N3 C16 H16C 109.5 . . ?
H16A C16 H16B 109.5 . . ?
H16A C16 H16C 109.5 . . ?
H16B C16 H16C 109.5 . . ?
N3 C17 H17A 109.5 . . ?
N3 C17 H17B 109.5 . . ?
N3 C17 H17C 109.5 . . ?
H17A C17 H17B 109.5 . . ?
H17A C17 H17C 109.5 . . ?
H17B C17 H17C 109.5 . . ?
O10A C18A N4A 127.7(16) . . ?
O10A C18A H18A 116.1 . . ?
N4A C18A H18A 116.1 . . ?
O10B C18B N4B 121.7(19) . . ?
O10B C18B H18B 119.2 . . ?
N4B C18B H18B 119.2 . . ?
N4A C19A H19A 109.5 . . ?
N4A C19A H19B 109.5 . . ?
N4A C19A H19C 109.5 . . ?
H19A C19A H19B 109.5 . . ?
H19A C19A H19C 109.5 . . ?
H19B C19A H19C 109.5 . . ?
N4B C19B H19D 109.5 . . ?
N4B C19B H19E 109.5 . . ?
N4B C19B H19F 109.5 . . ?
H19D C19B H19E 109.5 . . ?
H19D C19B H19F 109.5 . . ?
H19E C19B H19F 109.5 . . ?
N4A C20A H20A 109.5 . . ?
N4A C20A H20B 109.5 . . ?
N4A C20A H20C 109.5 . . ?
H20A C20A H20B 109.5 . . ?
H20A C20A H20C 109.5 . . ?
H20B C20A H20C 109.5 . . ?
N4B C20B H20D 109.5 . . ?
N4B C20B H20E 109.5 . . ?
N4B C20B H20F 109.5 . . ?
H20D C20B H20E 109.5 . . ?
H20D C20B H20F 109.5 . . ?
H20E C20B H20F 109.5 . . ?

loop_
_geom_bond_atom_site_label_1
_geom_bond_atom_site_label_2
_geom_bond_distance
_geom_bond_site_symmetry_2
_geom_bond_publ_flag
Zn1 O1 1.828(2) . ?
Zn1 O7 2.0193(17) 6_565 ?
Zn1 O8 1.9475(18) 6_575 ?
Zn1 O9 2.152(3) . ?
Zn1 O10B 2.073(6) . ?
Zn2 O1 2.053(2) . ?
Zn2 O7 2.0226(17) 6_565 ?
Zn2 O8 1.9992(17) 6_575 ?
Zn2 O10A 1.959(6) . ?
O1 C1 1.286(3) . ?
O2 C1 1.227(3) . ?
O3 C3 1.216(3) . ?
O4 C4 1.209(3) . ?
O5 C11 1.204(3) . ?
O6 C12 1.217(3) . ?
O7 C14 1.263(2) . ?
O8 C14 1.262(3) . ?
O9 C15 1.254(5) . ?
O10A C18A 1.253(15) . ?
O10B C18B 1.253(15) . ?
N1 C2 1.449(3) . ?
N1 C3 1.396(3) . ?
N1 C4 1.404(3) . ?
N2 C11 1.406(3) . ?
N2 C12 1.406(3) . ?
N2 C13 1.443(3) . ?
N3 C15 1.325(6) . ?
N3 C16 1.470(6) . ?
N3 C17 1.467(6) . ?
N4A C18A 1.307(13) . ?
N4A C19A 1.469(10) . ?
N4A C20A 1.459(9) . ?
N4B C18B 1.342(16) . ?
N4B C19B 1.498(13) . ?
N4B C20B 1.463(12) . ?
C1 C2 1.529(3) . ?
C2 H2A 0.9900 . ?
C2 H2B 0.9900 . ?
C3 C5 1.495(3) . ?
C4 C6 1.498(3) . ?
C5 C6 1.404(3) . ?
C5 C7 1.391(3) . ?
C6 C8 1.395(3) . ?
C7 H7 0.9500 . ?
C7 C9 1.393(3) . ?
C8 H8 0.9500 . ?
C8 C10 1.387(3) . ?
C9 C10 1.406(3) . ?
C9 C11 1.497(3) . ?
C10 C12 1.492(3) . ?
C13 H13A 0.9900 . ?
C13 H13B 0.9900 . ?
C13 C14 1.528(3) . ?
C15 H15 0.9500 . ?
C16 H16A 0.9800 . ?
C16 H16B 0.9800 . ?
C16 H16C 0.9800 . ?
C17 H17A 0.9800 . ?
C17 H17B 0.9800 . ?
C17 H17C 0.9800 . ?
C18A H18A 0.9500 . ?
C18B H18B 0.9500 . ?
C19A H19A 0.9800 . ?
C19A H19B 0.9800 . ?
C19A H19C 0.9800 . ?
C19B H19D 0.9800 . ?
C19B H19E 0.9800 . ?
C19B H19F 0.9800 . ?
C20A H20A 0.9800 . ?
C20A H20B 0.9800 . ?
C20A H20C 0.9800 . ?
C20B H20D 0.9800 . ?
C20B H20E 0.9800 . ?
C20B H20F 0.9800 . ?

loop_
_geom_torsion_atom_site_label_1
_geom_torsion_atom_site_label_2
_geom_torsion_atom_site_label_3
_geom_torsion_atom_site_label_4
_geom_torsion
_geom_torsion_site_symmetry_1
_geom_torsion_site_symmetry_2
_geom_torsion_site_symmetry_3
_geom_torsion_site_symmetry_4
_geom_torsion_publ_flag
Zn1 O1 C1 O2 -2.2(3) . . . . ?
Zn1 O1 C1 C2 175.42(16) . . . . ?
Zn1 O7 C14 O8 -5.2(4) 6_566 . . . ?
Zn1 O7 C14 C13 175.48(16) 6_566 . . . ?
Zn1 O8 C14 O7 131.8(2) 6_576 . . . ?
Zn1 O8 C14 C13 -48.9(3) 6_576 . . . ?
Zn1 O9 C15 N3 -157.9(3) . . . . ?
Zn1 O10B C18B N4B 179.6(11) . . . . ?
Zn2 O1 C1 O2 -18.9(3) . . . . ?
Zn2 O1 C1 C2 158.80(16) . . . . ?
Zn2 O7 C14 O8 10.2(3) 6_566 . . . ?
Zn2 O7 C14 C13 -169.07(16) 6_566 . . . ?
Zn2 O8 C14 O7 150.2(2) 6_576 . . . ?
Zn2 O8 C14 C13 -30.5(4) 6_576 . . . ?
Zn2 O10A C18A N4A 177.7(12) . . . . ?
O1 C1 C2 N1 -177.80(18) . . . . ?
O2 C1 C2 N1 0.0(3) . . . . ?
O3 C3 C5 C6 -179.7(2) . . . . ?
O3 C3 C5 C7 0.0(4) . . . . ?
O4 C4 C6 C5 174.4(2) . . . . ?
O4 C4 C6 C8 -3.9(3) . . . . ?
O7 Zn1 O1 C1 -164.47(15) 6_565 . . . ?
O8 Zn1 O1 C1 25.7(3) 6_575 . . . ?
O9 Zn1 O1 C1 100.04(17) . . . . ?
O10B Zn1 O1 C1 -66.2(3) . . . . ?
N1 C3 C5 C6 0.9(2) . . . . ?
N1 C3 C5 C7 -179.35(19) . . . . ?
N1 C4 C6 C5 -4.0(2) . . . . ?
N1 C4 C6 C8 177.68(18) . . . . ?
N2 C13 C14 O7 2.0(3) . . . . ?
N2 C13 C14 O8 -177.3(2) . . . . ?
C2 N1 C3 O3 8.0(3) . . . . ?
C2 N1 C3 C5 -172.65(18) . . . . ?
C2 N1 C4 O4 -4.7(3) . . . . ?
C2 N1 C4 C6 173.78(17) . . . . ?
C3 N1 C2 C1 78.0(3) . . . . ?
C3 N1 C4 O4 -173.74(19) . . . . ?
C3 N1 C4 C6 4.7(2) . . . . ?
C3 C5 C6 C4 1.9(2) . . . . ?
C3 C5 C6 C8 -179.66(17) . . . . ?
C3 C5 C7 C9 179.91(19) . . . . ?
C4 N1 C2 C1 -89.8(2) . . . . ?
C4 N1 C3 O3 177.0(2) . . . . ?
C4 N1 C3 C5 -3.6(2) . . . . ?
C4 C6 C8 C10 177.96(18) . . . . ?
C5 C6 C8 C10 -0.2(3) . . . . ?
C5 C7 C9 C10 -0.2(3) . . . . ?
C5 C7 C9 C11 179.01(18) . . . . ?
C6 C5 C7 C9 -0.4(3) . . . . ?
C6 C8 C10 C9 -0.4(3) . . . . ?
C6 C8 C10 C12 -179.24(18) . . . . ?
C7 C5 C6 C4 -177.89(17) . . . . ?
C7 C5 C6 C8 0.6(3) . . . . ?
C7 C9 C10 C8 0.6(3) . . . . ?
C7 C9 C10 C12 179.64(18) . . . . ?
C7 C9 C11 O5 -1.4(4) . . . . ?
C7 C9 C11 N2 179.9(2) . . . . ?
C8 C10 C12 O6 0.3(3) . . . . ?
C8 C10 C12 N2 179.28(18) . . . . ?
C9 C10 C12 O6 -178.7(2) . . . . ?
C9 C10 C12 N2 0.3(2) . . . . ?
C10 C9 C11 O5 177.8(2) . . . . ?
C10 C9 C11 N2 -0.8(2) . . . . ?
C11 N2 C12 O6 178.22(19) . . . . ?
C11 N2 C12 C10 -0.8(2) . . . . ?
C11 N2 C13 C14 70.5(3) . . . . ?
C11 C9 C10 C8 -178.76(17) . . . . ?
C11 C9 C10 C12 0.3(2) . . . . ?
C12 N2 C11 O5 -177.7(2) . . . . ?
C12 N2 C11 C9 1.0(2) . . . . ?
C12 N2 C13 C14 -112.2(2) . . . . ?
C13 N2 C11 O5 -0.1(3) . . . . ?
C13 N2 C11 C9 178.58(17) . . . . ?
C13 N2 C12 O6 0.6(3) . . . . ?
C13 N2 C12 C10 -178.43(17) . . . . ?
C16 N3 C15 O9 4.0(8) . . . . ?
C17 N3 C15 O9 173.6(4) . . . . ?
C19A N4A C18A O10A 0(2) . . . . ?
C19B N4B C18B O10B 3(2) . . . . ?
C20A N4A C18A O10A -176.0(13) . . . . ?
C20B N4B C18B O10B -175.5(14) . . . . ?

loop_
_smtbx_masks_void_nr
_smtbx_masks_void_average_x
_smtbx_masks_void_average_y
_smtbx_masks_void_average_z
_smtbx_masks_void_volume
_smtbx_masks_void_count_electrons
_smtbx_masks_void_content
1 0.250 -0.210 0.500 101.2 28.9 '3 H2O'
2 0.250 -0.425 0.000 101.2 28.9 '3 H2O'
3 0.750 -0.710 0.500 101.2 28.9 '3 H2O'
4 0.750 -0.925 0.000 101.2 28.9 '3 H2O'
